data_7103644
loop_
_publ_author_name
'Bian, Yongzhong'
'Wang, Rongming'
'Jiang, Jianzhuang'
'Lee, Chi-Hang'
'Wang, Jinzhi'
'Ng, Dennis K. P.'

_publ_section_title
;
 Synthesis, spectroscopic characterisation and structure of the first
 chiral heteroleptic bis(phthalocyaninato) rare earth complexes
;
_journal_coden_ASTM CHCOFS
_journal_issue 10
_journal_name_full
;
 Chemical Communications (Cambridge, United Kingdom)
;
_journal_page_first 1194
_journal_page_last 1195
_journal_paper_doi 10.1039/b301139a
_journal_year 2003
_chemical_formula_moiety Eu(Pc)[Pc(OC5H11)4]
_chemical_formula_sum 'C85 H73 Cl3 Eu N16 O4'
_chemical_formula_weight 1640.90
_space_group_IT_number 14
_symmetry_cell_setting monoclinic
_symmetry_space_group_name_Hall '-P 2yn'
_symmetry_space_group_name_H-M 'P 1 21/n 1'
_atom_sites_solution_hydrogens geom
_atom_sites_solution_primary direct
_atom_sites_solution_secondary difmap
_audit_creation_method SHELXL-97
_cell_angle_alpha 90.00
_cell_angle_beta 90.2620(10)
_cell_angle_gamma 90.00
_cell_formula_units_Z 4
_cell_length_a 21.0430(10)
_cell_length_b 17.4463(8)
_cell_length_c 21.0430(10)
_cell_measurement_temperature 293(2)
_cell_volume 7725.3(6)
_computing_cell_refinement 'BRUKER SMART CCD DIFFRACTOMETER'
_computing_data_collection 'BRUKER SMART CCD DIFFRACTOMETER'
_computing_data_reduction 'BRUKER SMART CCD DIFFRACTOMETER'
_computing_molecular_graphics 'SIEMENS SHELXTL'
_computing_publication_material 'SIEMENS SHELXTL'
_computing_structure_refinement 'SHELXL-97 (Sheldrick, 1997)'
_computing_structure_solution 'SHELXS-97 (Sheldrick, 1990)'
_diffrn_ambient_temperature 293(2)
_diffrn_measured_fraction_theta_full 0.996
_diffrn_measured_fraction_theta_max 0.996
_diffrn_measurement_device_type 'BRUKER SMART CCD DIFFRACTOMETER'
_diffrn_measurement_method 'OMEGA SCAN'
_diffrn_radiation_monochromator graphite
_diffrn_radiation_source 'fine-focus sealed tube'
_diffrn_radiation_type MoK\a
_diffrn_radiation_wavelength 0.71073
_diffrn_reflns_av_R_equivalents 0.0847
_diffrn_reflns_av_sigmaI/netI 0.1245
_diffrn_reflns_limit_h_max 17
_diffrn_reflns_limit_h_min -27
_diffrn_reflns_limit_k_max 23
_diffrn_reflns_limit_k_min -23
_diffrn_reflns_limit_l_max 27
_diffrn_reflns_limit_l_min -24
_diffrn_reflns_number 51900
_diffrn_reflns_theta_full 28.06
_diffrn_reflns_theta_max 28.06
_diffrn_reflns_theta_min 1.37
_exptl_absorpt_coefficient_mu 0.979
_exptl_absorpt_correction_T_max 1.000
_exptl_absorpt_correction_T_min 0.68577
_exptl_absorpt_correction_type SADABS
_exptl_crystal_density_diffrn 1.411
_exptl_crystal_density_method 'not measured'
_exptl_crystal_F_000 3364
_exptl_crystal_size_max 0.66
_exptl_crystal_size_mid 0.38
_exptl_crystal_size_min 0.12
_refine_diff_density_max 1.405
_refine_diff_density_min -0.706
_refine_diff_density_rms 0.121
_refine_ls_extinction_method none
_refine_ls_goodness_of_fit_ref 0.947
_refine_ls_hydrogen_treatment mixed
_refine_ls_matrix_type full
_refine_ls_number_parameters 975
_refine_ls_number_reflns 18666
_refine_ls_number_restraints 52
_refine_ls_restrained_S_all 0.976
_refine_ls_R_factor_all 0.1608
_refine_ls_R_factor_gt 0.0693
_refine_ls_shift/su_max 0.141
_refine_ls_shift/su_mean 0.007
_refine_ls_structure_factor_coef Fsqd
_refine_ls_weighting_details 'calc w=1/[\s^2^(Fo^2^)+(0.1158P)^2^+0.0000P] where P=(Fo^2^+2Fc^2^)/3'
_refine_ls_weighting_scheme calc
_refine_ls_wR_factor_gt 0.1777
_refine_ls_wR_factor_ref 0.2264
_reflns_number_gt 8441
_reflns_number_total 18666
_reflns_threshold_expression >2sigma(I)
_cod_data_source_file b301139a.txt
_cod_data_source_block Eu(Pc)[Pc(OC5H11)4]
_cod_original_sg_symbol_H-M P2(1)/n
_cod_database_code 7103644

loop_
_symmetry_equiv_pos_as_xyz
'x, y, z'
'-x+1/2, y+1/2, -z+1/2'
'-x, -y, -z'
'x-1/2, -y-1/2, z-1/2'

loop_
_atom_site_label
_atom_site_type_symbol
_atom_site_fract_x
_atom_site_fract_y
_atom_site_fract_z
_atom_site_U_iso_or_equiv
_atom_site_adp_type
_atom_site_occupancy
_atom_site_symmetry_multiplicity
_atom_site_calc_flag
_atom_site_refinement_flags
_atom_site_disorder_assembly
_atom_site_disorder_group
Eu1 Eu 0.616104(2) 0.194743(3) 0.973725(2) 0.04764(1) Uani 1 1 d . . .
N1 N 0.55370(4) 0.26854(5) 0.89657(4) 0.0607(3) Uani 1 1 d . . .
N2 N 0.68573(4) 0.27262(5) 0.90770(4) 0.0607(3) Uani 1 1 d . . .
N2' N 0.77306(4) 0.29758(5) 0.97912(4) 0.0665(3) Uani 1 1 d . . .
N3' N 0.60283(4) 0.30513(5) 1.12517(4) 0.0702(3) Uani 1 1 d . . .
N3 N 0.67410(4) 0.28602(4) 1.04006(4) 0.0599(3) Uani 1 1 d . . .
N4 N 0.54220(4) 0.28004(5) 1.02807(4) 0.0619(3) Uani 1 1 d . . .
N4' N 0.45395(4) 0.28189(5) 0.95490(4) 0.0693(3) Uani 1 1 d . . .
N5 N 0.63052(3) 0.10608(4) 0.88601(3) 0.0550(3) Uani 1 1 d . . .
N5' N 0.62478(4) 0.27138(5) 0.80826(4) 0.0700(3) Uani 1 1 d . . .
N6 N 0.71212(3) 0.12143(5) 0.99041(4) 0.0567(3) Uani 1 1 d . . .
N7 N 0.60698(3) 0.12297(4) 1.07207(3) 0.0493(2) Uani 1 1 d . . .
N8 N 0.52606(3) 0.10833(4) 0.96648(3) 0.0519(2) Uani 1 1 d . . .
N9 N 0.74488(4) 0.09855(5) 0.88119(4) 0.0677(3) Uani 1 1 d . . .
N10 N 0.71727(4) 0.11977(5) 1.10595(4) 0.0629(3) Uani 1 1 d . . .
N11 N 0.49314(3) 0.10358(4) 1.07677(4) 0.0573(3) Uani 1 1 d . . .
N12 N 0.52029(4) 0.09037(5) 0.85313(4) 0.0607(3) Uani 1 1 d . . .
O1 O 0.34926(4) 0.29149(7) 0.85941(5) 0.1482(5) Uani 1 1 d . C .
O2 O 0.71805(4) 0.28949(5) 0.70266(4) 0.1086(4) Uani 1 1 d . . .
O3 O 0.87606(4) 0.33745(6) 1.07053(4) 0.1105(4) Uani 1 1 d . E .
O4 O 0.50777(4) 0.33358(6) 1.22787(4) 0.1174(4) Uani 1 1 d . . .
C1 C 0.48734(5) 0.27668(6) 0.90181(5) 0.0667(3) Uani 1 1 d . . .
C2 C 0.46062(5) 0.28205(7) 0.83748(5) 0.0766(4) Uani 1 1 d . . .
C3 C 0.39794(6) 0.28927(8) 0.81399(7) 0.1046(5) Uani 1 1 d . . .
C4 C 0.38946(6) 0.29258(9) 0.74925(6) 0.1191(6) Uani 1 1 d . . .
H4A H 0.3488 0.2993 0.7325 0.143 Uiso 1 1 calc R . .
C5 C 0.43979(6) 0.28613(8) 0.70944(6) 0.1002(5) Uani 1 1 d . . .
H5A H 0.4321 0.2860 0.6659 0.120 Uiso 1 1 calc R . .
C6 C 0.50262(6) 0.27976(8) 0.73076(6) 0.1022(5) Uani 1 1 d . . .
H6A H 0.5368 0.2778 0.7029 0.123 Uiso 1 1 calc R . .
C7 C 0.51053(5) 0.27664(6) 0.79554(5) 0.0762(4) Uani 1 1 d . . .
C8 C 0.56881(5) 0.27000(6) 0.83453(5) 0.0699(4) Uani 1 1 d . . .
C9 C 0.67959(5) 0.27515(6) 0.84071(5) 0.0674(4) Uani 1 1 d . . .
C10 C 0.74141(6) 0.28998(7) 0.81368(5) 0.0800(4) Uani 1 1 d . . .
C11 C 0.76176(6) 0.30106(7) 0.75062(6) 0.0912(5) Uani 1 1 d . . .
C12 C 0.82556(6) 0.32019(9) 0.74070(6) 0.1144(6) Uani 1 1 d . . .
H12B H 0.8402 0.3294 0.6998 0.137 Uiso 1 1 calc R . .
C13 C 0.86690(6) 0.32541(9) 0.79184(6) 0.1151(6) Uani 1 1 d . . .
H13A H 0.9096 0.3354 0.7842 0.138 Uiso 1 1 calc R . .
C14 C 0.84694(6) 0.31622(7) 0.85446(6) 0.0966(5) Uani 1 1 d . . .
H14A H 0.8747 0.3212 0.8887 0.116 Uiso 1 1 calc R . .
C15 C 0.78265(5) 0.29913(6) 0.86262(5) 0.0688(4) Uani 1 1 d . . .
C16 C 0.74750(5) 0.28825(6) 0.92276(5) 0.0644(4) Uani 1 1 d . . .
C17 C 0.74010(5) 0.30052(5) 1.03341(5) 0.0638(3) Uani 1 1 d . . .
C18 C 0.76505(5) 0.32199(7) 1.09424(5) 0.0758(4) Uani 1 1 d . . .
C19 C 0.82675(5) 0.34284(8) 1.11562(5) 0.0841(4) Uani 1 1 d . . .
C20 C 0.83245(6) 0.36860(9) 1.17787(6) 0.1097(5) Uani 1 1 d . . .
H20A H 0.8717 0.3865 1.1920 0.132 Uiso 1 1 calc R . .
C21 C 0.78224(6) 0.36855(9) 1.21911(6) 0.1157(6) Uani 1 1 d . . .
H21A H 0.7885 0.3833 1.2611 0.139 Uiso 1 1 calc R . .
C22 C 0.72229(6) 0.34673(9) 1.19863(6) 0.0995(5) Uani 1 1 d . . .
H22A H 0.6876 0.3475 1.2258 0.119 Uiso 1 1 calc R . .
C23 C 0.71633(5) 0.32376(6) 1.13601(5) 0.0683(4) Uani 1 1 d . . .
C24 C 0.65936(5) 0.30179(6) 1.09922(5) 0.0652(3) Uani 1 1 d . . .
C25 C 0.54840(5) 0.29744(6) 1.09350(5) 0.0660(4) Uani 1 1 d . . .
C26 C 0.48513(5) 0.31025(6) 1.11878(5) 0.0721(4) Uani 1 1 d . . .
C27 C 0.46231(6) 0.32975(8) 1.17973(6) 0.0922(5) Uani 1 1 d . . .
C28 C 0.39796(6) 0.34057(9) 1.18652(7) 0.1129(6) Uani 1 1 d . . .
H28A H 0.3822 0.3528 1.2265 0.135 Uiso 1 1 calc R . .
C29 C 0.35628(6) 0.33407(8) 1.13671(6) 0.1012(5) Uani 1 1 d . . .
H29A H 0.3132 0.3429 1.1431 0.121 Uiso 1 1 calc R . .
C30 C 0.37786(6) 0.31452(7) 1.07693(7) 0.0938(5) Uani 1 1 d . . .
H30A H 0.3499 0.3081 1.0430 0.113 Uiso 1 1 calc R . .
C31 C 0.44267(5) 0.30478(6) 1.06942(5) 0.0675(4) Uani 1 1 d . . .
C32 C 0.48019(5) 0.28727(6) 1.01187(5) 0.0679(4) Uani 1 1 d . . .
C33 C 0.58219(5) 0.09175(6) 0.84312(4) 0.0613(3) Uani 1 1 d . . .
C34 C 0.61126(5) 0.07543(7) 0.78064(5) 0.0709(4) Uani 1 1 d . . .
C35 C 0.58310(7) 0.05979(8) 0.72231(5) 0.1031(5) Uani 1 1 d . . .
H35A H 0.5392 0.0584 0.7171 0.124 Uiso 1 1 calc R . .
C36 C 0.62449(7) 0.04623(10) 0.67198(6) 0.1266(7) Uani 1 1 d . . .
H36A H 0.6080 0.0378 0.6315 0.152 Uiso 1 1 calc R . .
C37 C 0.68767(7) 0.04511(10) 0.68074(6) 0.1314(7) Uani 1 1 d . . .
H37A H 0.7137 0.0322 0.6468 0.158 Uiso 1 1 calc R . .
C38 C 0.71507(7) 0.06233(8) 0.73822(6) 0.1047(6) Uani 1 1 d . . .
H38A H 0.7590 0.0632 0.7429 0.126 Uiso 1 1 calc R . .
C39 C 0.67644(5) 0.07813(7) 0.78849(5) 0.0726(4) Uani 1 1 d . . .
C40 C 0.68745(5) 0.09637(6) 0.85546(5) 0.0621(3) Uani 1 1 d . . .
C41 C 0.75559(4) 0.10763(6) 0.94247(5) 0.0622(3) Uani 1 1 d . . .
C42 C 0.81968(5) 0.09703(6) 0.97163(5) 0.0714(4) Uani 1 1 d . . .
C43 C 0.87864(5) 0.08345(8) 0.94587(7) 0.1050(5) Uani 1 1 d . . .
H43A H 0.8840 0.0791 0.9022 0.126 Uiso 1 1 calc R . .
C44 C 0.92913(6) 0.07651(10) 0.98664(7) 0.1297(7) Uani 1 1 d . . .
H44A H 0.9698 0.0700 0.9704 0.156 Uiso 1 1 calc R . .
C45 C 0.92050(5) 0.07896(9) 1.05053(7) 0.1180(6) Uani 1 1 d . . .
H45A H 0.9557 0.0710 1.0766 0.142 Uiso 1 1 calc R . .
C46 C 0.86137(5) 0.09284(8) 1.07958(6) 0.0937(5) Uani 1 1 d . . .
H46A H 0.8565 0.0948 1.1235 0.112 Uiso 1 1 calc R . .
C47 C 0.81091(4) 0.10346(6) 1.03754(5) 0.0719(4) Uani 1 1 d . . .
C48 C 0.74207(4) 0.11694(6) 1.04878(5) 0.0632(3) Uani 1 1 d . . .
C49 C 0.65486(4) 0.12000(5) 1.11633(4) 0.0552(3) Uani 1 1 d . . .
C50 C 0.62797(5) 0.10860(6) 1.17933(5) 0.0670(4) Uani 1 1 d . . .
C51 C 0.65470(6) 0.09970(8) 1.23852(5) 0.0961(5) Uani 1 1 d . . .
H51A H 0.6984 0.1032 1.2446 0.115 Uiso 1 1 calc R . .
C52 C 0.61422(6) 0.08535(9) 1.28883(5) 0.1162(6) Uani 1 1 d . . .
H52A H 0.6311 0.0805 1.3295 0.139 Uiso 1 1 calc R . .
C53 C 0.55115(6) 0.07821(9) 1.28032(5) 0.1187(6) Uani 1 1 d . . .
H53A H 0.5259 0.0672 1.3153 0.142 Uiso 1 1 calc R . .
C54 C 0.52183(6) 0.08674(7) 1.22048(5) 0.0809(4) Uani 1 1 d . . .
H54A H 0.4781 0.0823 1.2150 0.097 Uiso 1 1 calc R . .
C55 C 0.56226(5) 0.10227(6) 1.17005(4) 0.0595(3) Uani 1 1 d . . .
C56 C 0.55071(4) 0.11068(5) 1.10207(4) 0.0539(3) Uani 1 1 d . . .
C57 C 0.48242(4) 0.10154(5) 1.01460(4) 0.0517(3) Uani 1 1 d . . .
C58 C 0.41901(4) 0.08652(6) 0.98662(5) 0.0573(3) Uani 1 1 d . . .
C59 C 0.36041(4) 0.07522(6) 1.01457(5) 0.0703(4) Uani 1 1 d . . .
H59A H 0.3557 0.0745 1.0585 0.084 Uiso 1 1 calc R . .
C60 C 0.30937(5) 0.06510(6) 0.97411(6) 0.0874(5) Uani 1 1 d . . .
H60A H 0.2689 0.0595 0.9911 0.105 Uiso 1 1 calc R . .
C61 C 0.31691(5) 0.06303(7) 0.90811(6) 0.0836(4) Uani 1 1 d . . .
H61A H 0.2816 0.0550 0.8822 0.100 Uiso 1 1 calc R . .
C62 C 0.37569(4) 0.07268(6) 0.88109(5) 0.0705(4) Uani 1 1 d . . .
H62A H 0.3811 0.0712 0.8373 0.085 Uiso 1 1 calc R . .
C63 C 0.42684(4) 0.08472(5) 0.92223(4) 0.0563(3) Uani 1 1 d . . .
C64 C 0.49525(4) 0.09547(5) 0.91014(4) 0.0552(3) Uani 1 1 d . . .
C65 C 0.29233(6) 0.33297(6) 0.85117(5) 0.1505(7) Uani 1 1 d D . .
H65 H 0.2728 0.3403 0.8092 0.181 Uiso 1 1 calc R A 1
C66 C 0.72453(6) 0.32738(6) 0.64221(5) 0.1144(6) Uani 1 1 d D . .
H66A H 0.7674 0.3185 0.6258 0.137 Uiso 1 1 calc R . .
C67 C 0.95036(6) 0.37819(5) 1.05290(9) 0.3157(12) Uani 1 1 d D . .
H67 H 0.9658 0.3741 1.0968 0.379 Uiso 1 1 calc R B 1
C68 C 0.49724(6) 0.37688(7) 1.28497(6) 0.1447(8) Uani 1 1 d D . .
H68A H 0.4559 0.3619 1.3023 0.174 Uiso 1 1 calc R . .
C69 C 0.25375(8) 0.31774(10) 0.90896(7) 0.496(4) Uani 1 1 d D C .
H69A H 0.2231 0.3577 0.9184 0.596 Uiso 1 1 calc R . .
H69B H 0.2789 0.3051 0.9462 0.596 Uiso 1 1 calc R . .
C70 C 0.22556(9) 0.24942(9) 0.87636(9) 0.2969(17) Uani 1 1 d D . .
H70A H 0.1959 0.2248 0.9043 0.445 Uiso 1 1 calc R C .
H70B H 0.2588 0.2141 0.8655 0.445 Uiso 1 1 calc R . .
H70C H 0.2039 0.2656 0.8384 0.445 Uiso 1 1 calc R . .
C71 C 0.32203(14) 0.39838(7) 0.88767(9) 0.245(2) Uiso 0.50 1 d PD C 1
C72 C 0.3271(4) 0.47026(10) 0.84906(12) 0.400(5) Uiso 0.50 1 d PD C 1
C71' C 0.30711(18) 0.41478(7) 0.83389(9) 0.291(3) Uiso 0.50 1 d PD D 2
C72' C 0.2919(2) 0.46917(13) 0.88654(9) 0.287(3) Uiso 0.50 1 d PD D 2
C73 C 0.67735(6) 0.28345(7) 0.60262(6) 0.1775(10) Uani 1 1 d D . .
H73A H 0.6388 0.2816 0.6277 0.213 Uiso 1 1 calc R . .
H73B H 0.6679 0.3161 0.5665 0.213 Uiso 1 1 calc R . .
C74 C 0.68514(16) 0.20460(8) 0.57589(14) 0.441(3) Uani 1 1 d D . .
H74A H 0.6482 0.1914 0.5513 0.661 Uiso 1 1 calc R . .
H74B H 0.6902 0.1686 0.6100 0.661 Uiso 1 1 calc R . .
H74C H 0.7220 0.2032 0.5492 0.661 Uiso 1 1 calc R . .
C75 C 0.71484(6) 0.41204(6) 0.65216(7) 0.1534(8) Uani 1 1 d D . .
H75A H 0.7203 0.4379 0.6118 0.184 Uiso 1 1 calc R . .
H75B H 0.7476 0.4307 0.6808 0.184 Uiso 1 1 calc R . .
C76 C 0.65033(6) 0.43386(12) 0.67908(10) 0.2599(14) Uani 1 1 d D . .
H76A H 0.6484 0.4884 0.6848 0.390 Uiso 1 1 calc R . .
H76B H 0.6444 0.4088 0.7193 0.390 Uiso 1 1 calc R . .
H76C H 0.6175 0.4181 0.6501 0.390 Uiso 1 1 calc R . .
C77 C 0.99180(9) 0.31483(6) 1.02951(9) 0.256(3) Uiso 0.50 1 d PD E 1
C78 C 0.96154(12) 0.23751(7) 1.0211(3) 0.538(7) Uiso 0.50 1 d PD E 1
C77' C 0.99138(9) 0.31480(6) 1.02951(9) 0.203(2) Uiso 0.50 1 d PD F 2
C78' C 1.0074(2) 0.25013(8) 1.07371(8) 0.551(7) Uiso 0.50 1 d PD F 2
C79 C 0.91613(7) 0.45221(8) 1.06482(6) 0.3459(16) Uani 1 1 d D E .
H79A H 0.9467 0.4918 1.0755 0.415 Uiso 1 1 calc R . .
H79B H 0.8877 0.4460 1.1007 0.415 Uiso 1 1 calc R . .
C80 C 0.87818(9) 0.47678(14) 1.00692(6) 0.2720(15) Uani 1 1 d D . .
H80A H 0.8719 0.5313 1.0080 0.408 Uiso 1 1 calc R E .
H80B H 0.8377 0.4515 1.0070 0.408 Uiso 1 1 calc R . .
H80C H 0.9009 0.4632 0.9691 0.408 Uiso 1 1 calc R . .
C81 C 0.54701(7) 0.35555(8) 1.33188(7) 0.2626(13) Uani 1 1 d D . .
H81A H 0.5451 0.3878 1.3694 0.315 Uiso 1 1 calc R . .
H81B H 0.5891 0.3590 1.3136 0.315 Uiso 1 1 calc R . .
C82 C 0.53005(13) 0.27458(8) 1.34711(12) 0.321(2) Uani 1 1 d D . .
H82A H 0.5604 0.2541 1.3767 0.482 Uiso 1 1 calc R . .
H82B H 0.5304 0.2446 1.3089 0.482 Uiso 1 1 calc R . .
H82C H 0.4884 0.2730 1.3655 0.482 Uiso 1 1 calc R . .
C83 C 0.49674(6) 0.46208(7) 1.27491(10) 0.2551(13) Uani 1 1 d D . .
H83A H 0.4643 0.4769 1.2445 0.306 Uiso 1 1 calc R . .
H83B H 0.4897 0.4892 1.3145 0.306 Uiso 1 1 calc R . .
C84 C 0.56134(6) 0.47722(16) 1.24989(12) 0.326(2) Uani 1 1 d D . .
H84A H 0.5658 0.5309 1.2411 0.489 Uiso 1 1 calc R . .
H84B H 0.5675 0.4485 1.2115 0.489 Uiso 1 1 calc R . .
H84C H 0.5925 0.4621 1.2809 0.489 Uiso 1 1 calc R . .
C85 C 0.61467(5) 0.43823(13) 0.94079(6) 0.2518(12) Uani 1 1 d D . .
H85A H 0.6156 0.3823 0.9450 0.302 Uiso 0.50 1 calc PR G 1
Cl1 Cl 0.68491(6) 0.46952(12) 0.91522(7) 0.3082(9) Uiso 0.50 1 d PD H 1
Cl2 Cl 0.58792(6) 0.48117(8) 1.01512(5) 0.2094(5) Uiso 0.50 1 d PD H 1
Cl3 Cl 0.55184(5) 0.46566(7) 0.88853(5) 0.1818(4) Uiso 0.50 1 d PD H 1
Cl1' Cl 0.69283(4) 0.47712(7) 0.96482(5) 0.1753(4) Uiso 0.50 1 d PD H 2
Cl2' Cl 0.55286(6) 0.48442(13) 0.96887(8) 0.3695(12) Uiso 0.50 1 d PD H 2
Cl3' Cl 0.62471(7) 0.45593(10) 0.85517(6) 0.2723(8) Uiso 0.50 1 d PD H 2

loop_
_atom_site_aniso_label
_atom_site_aniso_U_11
_atom_site_aniso_U_22
_atom_site_aniso_U_33
_atom_site_aniso_U_23
_atom_site_aniso_U_13
_atom_site_aniso_U_12
Eu1 0.04153(2) 0.05553(2) 0.04581(2) 0.00270(2) -0.00553(2) -0.00242(2)
N1 0.0662(5) 0.0643(5) 0.0514(4) 0.0055(4) -0.0110(4) 0.0013(4)
N2 0.0579(5) 0.0620(5) 0.0622(5) 0.0084(4) -0.0061(4) -0.0058(4)
N2' 0.0572(5) 0.0745(5) 0.0677(5) 0.0007(4) -0.0028(4) -0.0104(4)
N3' 0.0711(5) 0.0697(5) 0.0698(5) -0.0065(5) -0.0129(4) -0.0040(4)
N3 0.0594(5) 0.0654(5) 0.0547(5) -0.0021(4) -0.0099(4) -0.0048(4)
N4 0.0531(5) 0.0618(5) 0.0708(5) 0.0033(4) -0.0016(4) 0.0015(4)
N4' 0.0539(5) 0.0741(5) 0.0797(6) 0.0054(5) -0.0074(4) 0.0076(4)
N5 0.0555(4) 0.0639(5) 0.0456(4) 0.0000(4) -0.0033(3) -0.0051(4)
N5' 0.0716(5) 0.0799(5) 0.0583(5) 0.0109(5) -0.0124(4) -0.0098(5)
N6 0.0399(4) 0.0672(5) 0.0630(5) 0.0036(4) -0.0036(4) 0.0034(4)
N7 0.0441(4) 0.0565(4) 0.0471(4) 0.0010(4) -0.0028(3) -0.0022(3)
N8 0.0481(4) 0.0608(4) 0.0468(4) -0.0015(4) -0.0072(3) -0.0069(4)
N9 0.0590(5) 0.0785(6) 0.0657(5) -0.0017(5) 0.0114(4) 0.0024(4)
N10 0.0572(4) 0.0810(5) 0.0505(4) 0.0134(4) -0.0190(3) -0.0073(4)
N11 0.0505(4) 0.0583(5) 0.0630(5) 0.0023(4) 0.0010(4) -0.0001(4)
N12 0.0611(5) 0.0686(5) 0.0525(4) 0.0031(4) -0.0065(4) -0.0096(4)
O1 0.0762(6) 0.2416(12) 0.1265(8) 0.0374(7) -0.0204(5) 0.0379(6)
O2 0.1099(6) 0.1490(8) 0.0670(5) 0.0066(5) 0.0015(5) -0.0363(5)
O3 0.0746(5) 0.1633(8) 0.0936(6) -0.0131(6) -0.0066(4) -0.0334(5)
O4 0.0845(6) 0.1837(9) 0.0841(6) -0.0373(6) 0.0037(5) 0.0179(6)
C1 0.0655(6) 0.0584(5) 0.0760(6) 0.0105(5) -0.0292(5) -0.0027(5)
C2 0.0675(6) 0.0917(8) 0.0705(7) 0.0144(6) -0.0179(5) -0.0053(6)
C3 0.0816(8) 0.1330(11) 0.0989(9) 0.0192(8) -0.0276(7) 0.0019(8)
C4 0.0908(8) 0.1772(15) 0.0889(8) 0.0085(9) -0.0483(6) 0.0046(9)
C5 0.0863(8) 0.1409(11) 0.0731(7) 0.0068(8) -0.0319(6) -0.0082(8)
C6 0.1145(10) 0.1148(10) 0.0770(8) 0.0167(7) -0.0245(7) -0.0156(8)
C7 0.0857(7) 0.0758(7) 0.0668(6) 0.0111(5) -0.0344(5) -0.0082(6)
C8 0.0709(6) 0.0661(6) 0.0724(7) 0.0138(6) -0.0127(5) -0.0028(6)
C9 0.0642(6) 0.0671(6) 0.0711(6) 0.0137(5) 0.0172(5) -0.0039(5)
C10 0.0852(8) 0.0876(8) 0.0671(7) 0.0055(6) -0.0059(6) 0.0013(6)
C11 0.0928(8) 0.1177(10) 0.0631(7) 0.0012(7) -0.0005(6) -0.0285(7)
C12 0.0843(9) 0.1793(14) 0.0797(8) -0.0113(9) 0.0162(7) -0.0299(9)
C13 0.0638(7) 0.1904(15) 0.0911(9) 0.0033(10) 0.0212(7) -0.0271(8)
C14 0.0802(8) 0.1240(10) 0.0854(8) -0.0044(8) 0.0003(7) -0.0203(7)
C15 0.0567(6) 0.0817(7) 0.0680(6) 0.0037(6) 0.0078(5) -0.0121(5)
C16 0.0576(6) 0.0597(6) 0.0759(7) 0.0021(5) -0.0012(5) -0.0066(5)
C17 0.0640(6) 0.0596(6) 0.0676(6) -0.0010(5) -0.0225(5) -0.0027(5)
C18 0.0714(7) 0.0861(8) 0.0697(7) 0.0008(6) -0.0151(5) -0.0109(6)
C19 0.0712(7) 0.1134(9) 0.0677(7) 0.0065(7) -0.0120(6) -0.0086(7)
C20 0.0779(7) 0.1654(13) 0.0856(8) -0.0139(9) -0.0324(6) -0.0225(8)
C21 0.0810(8) 0.1965(14) 0.0693(7) -0.0259(9) -0.0212(6) -0.0286(9)
C22 0.0880(8) 0.1405(11) 0.0698(8) -0.0019(8) -0.0095(6) -0.0084(9)
C23 0.0756(7) 0.0730(7) 0.0560(6) -0.0048(5) -0.0155(5) -0.0023(5)
C24 0.0595(6) 0.0669(6) 0.0692(6) 0.0026(6) -0.0038(5) -0.0032(5)
C25 0.0644(6) 0.0578(6) 0.0761(7) 0.0019(5) 0.0148(5) 0.0056(5)
C26 0.0633(6) 0.0767(7) 0.0765(7) -0.0138(6) 0.0091(5) -0.0014(6)
C27 0.0728(8) 0.1151(9) 0.0889(8) -0.0079(8) 0.0031(7) 0.0023(7)
C28 0.0847(9) 0.1408(11) 0.1132(11) -0.0108(10) 0.0166(8) 0.0206(9)
C29 0.0601(7) 0.1410(11) 0.1026(9) -0.0059(9) 0.0171(7) 0.0094(8)
C30 0.0642(7) 0.1187(10) 0.0983(9) 0.0127(8) -0.0040(6) 0.0073(7)
C31 0.0524(5) 0.0695(6) 0.0807(7) 0.0071(6) 0.0020(5) 0.0026(5)
C32 0.0526(6) 0.0649(6) 0.0862(7) 0.0115(6) 0.0032(5) 0.0009(5)
C33 0.0705(6) 0.0703(6) 0.0432(5) -0.0005(5) -0.0066(4) -0.0077(5)
C34 0.0809(7) 0.0829(7) 0.0490(6) 0.0006(6) 0.0043(5) -0.0074(6)
C35 0.1248(10) 0.1332(11) 0.0513(7) -0.0024(7) -0.0008(7) -0.0237(9)
C36 0.1436(12) 0.1785(14) 0.0576(8) -0.0204(9) 0.0078(8) -0.0222(11)
C37 0.1368(12) 0.1925(16) 0.0652(8) -0.0248(10) 0.0267(8) -0.0062(12)
C38 0.1081(10) 0.1419(12) 0.0643(7) -0.0083(8) 0.0120(7) -0.0024(9)
C39 0.0753(7) 0.0835(7) 0.0591(6) -0.0054(6) 0.0124(5) 0.0003(6)
C40 0.0602(6) 0.0679(6) 0.0582(6) -0.0050(5) 0.0046(5) 0.0011(5)
C41 0.0399(5) 0.0629(6) 0.0837(7) 0.0020(5) 0.0050(5) 0.0086(5)
C42 0.0547(6) 0.0757(7) 0.0838(7) -0.0046(6) -0.0089(5) 0.0066(5)
C43 0.0522(6) 0.1339(10) 0.1290(11) -0.0084(9) -0.0001(7) 0.0314(7)
C44 0.0533(7) 0.2049(15) 0.1308(12) -0.0279(12) 0.0025(7) 0.0349(9)
C45 0.0400(6) 0.1663(13) 0.1476(12) 0.0067(11) -0.0196(7) 0.0113(8)
C46 0.0579(6) 0.1214(10) 0.1016(9) 0.0094(8) -0.0216(6) -0.0010(7)
C47 0.0477(5) 0.0733(7) 0.0945(8) 0.0059(6) -0.0173(5) 0.0022(5)
C48 0.0567(5) 0.0601(6) 0.0727(6) 0.0092(5) -0.0172(5) -0.0048(5)
C49 0.0536(5) 0.0627(5) 0.0493(5) 0.0099(5) -0.0145(4) -0.0044(5)
C50 0.0689(6) 0.0787(7) 0.0533(6) -0.0031(5) -0.0149(5) -0.0080(5)
C51 0.1039(8) 0.1270(10) 0.0570(6) 0.0033(7) -0.0271(6) -0.0296(8)
C52 0.1235(9) 0.1816(13) 0.0433(6) 0.0138(8) -0.0186(6) -0.0531(9)
C53 0.1327(10) 0.1772(13) 0.0463(6) 0.0044(8) 0.0131(7) -0.0577(9)
C54 0.0870(8) 0.0977(8) 0.0582(6) 0.0038(6) 0.0047(6) -0.0146(7)
C55 0.0711(6) 0.0625(6) 0.0447(5) 0.0003(5) -0.0060(4) -0.0088(5)
C56 0.0565(5) 0.0522(5) 0.0530(5) -0.0008(4) -0.0069(4) 0.0022(4)
C57 0.0470(5) 0.0553(5) 0.0526(5) -0.0003(4) -0.0099(4) -0.0044(4)
C58 0.0407(5) 0.0589(5) 0.0721(6) 0.0033(5) -0.0026(4) 0.0005(4)
C59 0.0486(5) 0.0729(7) 0.0892(7) 0.0049(6) -0.0067(5) -0.0046(5)
C60 0.0373(5) 0.0810(8) 0.1438(11) 0.0025(8) -0.0128(6) -0.0046(5)
C61 0.0615(6) 0.0946(8) 0.0946(8) 0.0014(7) -0.0307(5) -0.0051(6)
C62 0.0585(6) 0.0698(6) 0.0831(7) 0.0037(6) -0.0207(5) -0.0019(5)
C63 0.0512(5) 0.0515(5) 0.0661(6) -0.0024(5) -0.0167(4) -0.0054(4)
C64 0.0520(5) 0.0544(5) 0.0591(5) 0.0049(5) -0.0118(4) -0.0074(4)
C65 0.1040(10) 0.1554(13) 0.1916(15) -0.0335(12) -0.0607(9) 0.0394(10)
C66 0.1228(10) 0.1567(12) 0.0636(7) 0.0148(8) -0.0217(7) -0.0341(9)
C67 0.2922(16) 0.1285(14) 0.524(3) 0.0726(17) -0.2772(14) -0.0991(12)
C68 0.1007(11) 0.2334(18) 0.1001(10) -0.0454(12) 0.0037(9) 0.0225(12)
C69 0.1102(17) 1.114(10) 0.266(3) -0.217(4) -0.0016(19) 0.149(3)
C70 0.209(2) 0.467(4) 0.214(3) 0.033(3) -0.0276(19) 0.154(2)
C73 0.1268(12) 0.293(2) 0.1125(11) 0.0520(13) -0.0491(9) -0.0150(14)
C74 0.325(4) 0.225(3) 0.773(8) -0.097(4) 0.046(5) 0.112(2)
C75 0.1969(16) 0.1090(11) 0.1541(15) 0.0265(11) -0.0284(13) -0.0320(12)
C76 0.1811(18) 0.219(2) 0.380(3) 0.124(2) 0.0959(19) 0.0675(16)
C79 0.1831(15) 0.699(4) 0.1561(14) -0.185(2) 0.1004(11) -0.2124(19)
C80 0.427(3) 0.287(3) 0.1014(14) 0.0425(16) -0.0222(18) -0.167(2)
C81 0.182(2) 0.411(3) 0.1949(17) -0.1665(17) 0.0038(15) -0.042(2)
C82 0.394(4) 0.350(4) 0.219(3) 0.020(3) -0.054(3) 0.047(4)
C83 0.298(3) 0.2123(19) 0.255(2) -0.1099(17) -0.076(2) 0.1092(18)
C84 0.234(2) 0.234(3) 0.511(5) -0.044(3) 0.129(3) -0.071(2)
C85 0.1536(14) 0.190(2) 0.414(3) 0.027(2) 0.1685(13) 0.0042(14)

loop_
_atom_type_symbol
_atom_type_description
_atom_type_scat_dispersion_real
_atom_type_scat_dispersion_imag
_atom_type_scat_source
C C 0.0033 0.0016 'International Tables Vol C Tables 4.2.6.8 and 6.1.1.4'
H H 0.0000 0.0000 'International Tables Vol C Tables 4.2.6.8 and 6.1.1.4'
N N 0.0061 0.0033 'International Tables Vol C Tables 4.2.6.8 and 6.1.1.4'
O O 0.0106 0.0060 'International Tables Vol C Tables 4.2.6.8 and 6.1.1.4'
Eu Eu -0.1578 3.6682 'International Tables Vol C Tables 4.2.6.8 and 6.1.1.4'
Cl Cl 0.1484 0.1585 'International Tables Vol C Tables 4.2.6.8 and 6.1.1.4'

loop_
_geom_angle_atom_site_label_1
_geom_angle_atom_site_label_2
_geom_angle_atom_site_label_3
_geom_angle
_geom_angle_site_symmetry_1
_geom_angle_site_symmetry_3
_geom_angle_publ_flag
N6 Eu1 N8 109.43(3) . . ?
N6 Eu1 N7 70.87(2) . . ?
N8 Eu1 N7 70.61(2) . . ?
N6 Eu1 N5 70.48(3) . . ?
N8 Eu1 N5 69.92(2) . . ?
N7 Eu1 N5 109.28(2) . . ?
N6 Eu1 N2 82.73(3) . . ?
N8 Eu1 N2 141.45(2) . . ?
N7 Eu1 N2 145.45(2) . . ?
N5 Eu1 N2 81.04(3) . . ?
N6 Eu1 N4 142.10(3) . . ?
N8 Eu1 N4 84.79(3) . . ?
N7 Eu1 N4 82.07(3) . . ?
N5 Eu1 N4 145.75(3) . . ?
N2 Eu1 N4 108.25(3) . . ?
N6 Eu1 N3 81.18(3) . . ?
N8 Eu1 N3 146.07(3) . . ?
N7 Eu1 N3 83.70(3) . . ?
N5 Eu1 N3 141.85(3) . . ?
N2 Eu1 N3 70.25(3) . . ?
N4 Eu1 N3 69.65(3) . . ?
N6 Eu1 N1 145.11(3) . . ?
N8 Eu1 N1 82.46(3) . . ?
N7 Eu1 N1 142.38(2) . . ?
N5 Eu1 N1 84.23(3) . . ?
N2 Eu1 N1 69.58(3) . . ?
N4 Eu1 N1 69.46(3) . . ?
N3 Eu1 N1 107.54(3) . . ?
C8 N1 C1 108.23(8) . . ?
C8 N1 Eu1 121.65(6) . . ?
C1 N1 Eu1 122.01(6) . . ?
C16 N2 C9 107.91(8) . . ?
C16 N2 Eu1 123.62(6) . . ?
C9 N2 Eu1 122.18(6) . . ?
C16 N2' C17 124.37(9) . . ?
C24 N3' C25 124.57(9) . . ?
C24 N3 C17 106.95(8) . . ?
C24 N3 Eu1 124.00(6) . . ?
C17 N3 Eu1 123.15(6) . . ?
C32 N4 C25 108.03(8) . . ?
C32 N4 Eu1 123.69(7) . . ?
C25 N4 Eu1 122.04(6) . . ?
C32 N4' C1 123.28(9) . . ?
C40 N5 C33 108.27(7) . . ?
C40 N5 Eu1 123.16(6) . . ?
C33 N5 Eu1 121.23(6) . . ?
C8 N5' C9 124.22(9) . . ?
C48 N6 C41 109.74(7) . . ?
C48 N6 Eu1 122.52(6) . . ?
C41 N6 Eu1 122.72(6) . . ?
C56 N7 C49 108.51(7) . . ?
C56 N7 Eu1 123.30(6) . . ?
C49 N7 Eu1 122.56(6) . . ?
C64 N8 C57 107.99(7) . . ?
C64 N8 Eu1 121.57(6) . . ?
C57 N8 Eu1 122.09(6) . . ?
C41 N9 C40 123.78(8) . . ?
C48 N10 C49 123.09(8) . . ?
C56 N11 C57 123.29(8) . . ?
C64 N12 C33 122.94(8) . . ?
C3 O1 C65 123.54(11) . . ?
C11 O2 C66 120.94(10) . . ?
C19 O3 C67 140.48(10) . . ?
C27 O4 C68 121.71(10) . . ?
N4' C1 N1 127.05(9) . . ?
N4' C1 C2 124.82(9) . . ?
N1 C1 C2 108.08(8) . . ?
C7 C2 C3 119.69(11) . . ?
C7 C2 C1 107.26(9) . . ?
C3 C2 C1 133.03(11) . . ?
C4 C3 O1 125.54(12) . . ?
C4 C3 C2 117.88(12) . . ?
O1 C3 C2 116.57(11) . . ?
C5 C4 C3 120.65(12) . . ?
C4 C5 C6 123.19(12) . . ?
C7 C6 C5 115.57(11) . . ?
C6 C7 C2 122.93(11) . . ?
C6 C7 C8 130.60(11) . . ?
C2 C7 C8 106.44(9) . . ?
N5' C8 N1 129.04(10) . . ?
N5' C8 C7 120.84(10) . . ?
N1 C8 C7 109.94(9) . . ?
N5' C9 N2 125.50(9) . . ?
N5' C9 C10 125.64(10) . . ?
N2 C9 C10 108.61(9) . . ?
C15 C10 C11 120.25(11) . . ?
C15 C10 C9 107.26(10) . . ?
C11 C10 C9 132.29(11) . . ?
O2 C11 C12 124.29(11) . . ?
O2 C11 C10 117.71(11) . . ?
C12 C11 C10 117.96(11) . . ?
C13 C12 C11 119.97(12) . . ?
C12 C13 C14 122.45(12) . . ?
C13 C14 C15 115.91(11) . . ?
C10 C15 C14 123.34(11) . . ?
C10 C15 C16 108.32(9) . . ?
C14 C15 C16 128.34(10) . . ?
N2' C16 N2 128.46(10) . . ?
N2' C16 C15 123.58(9) . . ?
N2 C16 C15 107.83(9) . . ?
N2' C17 N3 126.00(9) . . ?
N2' C17 C18 125.69(9) . . ?
N3 C17 C18 108.27(9) . . ?
C23 C18 C19 118.86(10) . . ?
C23 C18 C17 108.12(9) . . ?
C19 C18 C17 132.97(10) . . ?
C20 C19 O3 126.46(10) . . ?
C20 C19 C18 117.16(10) . . ?
O3 C19 C18 116.35(10) . . ?
C21 C20 C19 122.23(12) . . ?
C20 C21 C22 120.48(12) . . ?
C23 C22 C21 117.06(11) . . ?
C18 C23 C22 124.04(10) . . ?
C18 C23 C24 105.63(9) . . ?
C22 C23 C24 130.22(10) . . ?
N3' C24 N3 128.46(10) . . ?
N3' C24 C23 120.41(9) . . ?
N3 C24 C23 110.93(9) . . ?
N3' C25 N4 125.79(9) . . ?
N3' C25 C26 126.13(10) . . ?
N4 C25 C26 107.97(9) . . ?
C31 C26 C27 118.78(10) . . ?
C31 C26 C25 107.89(10) . . ?
C27 C26 C25 133.24(10) . . ?
C28 C27 O4 126.27(12) . . ?
C28 C27 C26 117.79(12) . . ?
O4 C27 C26 115.90(10) . . ?
C29 C28 C27 122.48(13) . . ?
C28 C29 C30 120.37(12) . . ?
C29 C30 C31 117.53(11) . . ?
C26 C31 C30 122.98(11) . . ?
C26 C31 C32 106.62(9) . . ?
C30 C31 C32 130.40(11) . . ?
N4' C32 N4 128.36(10) . . ?
N4' C32 C31 122.32(9) . . ?
N4 C32 C31 109.30(9) . . ?
N12 C33 N5 128.58(8) . . ?
N12 C33 C34 123.37(9) . . ?
N5 C33 C34 108.03(8) . . ?
C39 C34 C35 122.15(10) . . ?
C39 C34 C33 107.54(9) . . ?
C35 C34 C33 130.32(10) . . ?
C34 C35 C36 116.07(12) . . ?
C37 C36 C35 121.35(12) . . ?
C36 C37 C38 122.04(13) . . ?
C39 C38 C37 118.58(13) . . ?
C38 C39 C34 119.67(10) . . ?
C38 C39 C40 134.30(10) . . ?
C34 C39 C40 105.99(9) . . ?
N9 C40 N5 127.04(9) . . ?
N9 C40 C39 122.78(9) . . ?
N5 C40 C39 110.10(8) . . ?
N9 C41 N6 128.52(8) . . ?
N9 C41 C42 122.57(9) . . ?
N6 C41 C42 108.71(9) . . ?
C43 C42 C47 121.69(10) . . ?
C43 C42 C41 132.42(11) . . ?
C47 C42 C41 105.90(8) . . ?
C44 C43 C42 117.84(13) . . ?
C45 C44 C43 120.75(12) . . ?
C44 C45 C46 123.83(12) . . ?
C47 C46 C45 114.81(11) . . ?
C46 C47 C42 120.93(9) . . ?
C46 C47 C48 131.36(10) . . ?
C42 C47 C48 107.58(9) . . ?
N10 C48 N6 129.11(8) . . ?
N10 C48 C47 122.85(9) . . ?
N6 C48 C47 107.97(8) . . ?
N10 C49 N7 127.68(8) . . ?
N10 C49 C50 122.40(8) . . ?
N7 C49 C50 109.64(8) . . ?
C51 C50 C55 121.18(10) . . ?
C51 C50 C49 132.95(10) . . ?
C55 C50 C49 105.74(8) . . ?
C50 C51 C52 117.58(11) . . ?
C53 C52 C51 121.70(11) . . ?
C52 C53 C54 122.53(11) . . ?
C55 C54 C53 115.87(11) . . ?
C54 C55 C50 121.11(9) . . ?
C54 C55 C56 132.01(9) . . ?
C50 C55 C56 106.80(8) . . ?
N11 C56 N7 128.54(8) . . ?
N11 C56 C55 122.17(8) . . ?
N7 C56 C55 109.25(8) . . ?
N11 C57 N8 127.77(8) . . ?
N11 C57 C58 123.09(8) . . ?
N8 C57 C58 109.05(8) . . ?
C63 C58 C59 122.04(9) . . ?
C63 C58 C57 106.62(8) . . ?
C59 C58 C57 131.34(9) . . ?
C60 C59 C58 116.70(10) . . ?
C59 C60 C61 121.65(10) . . ?
C62 C61 C60 120.93(10) . . ?
C61 C62 C63 117.10(10) . . ?
C58 C63 C62 121.53(9) . . ?
C58 C63 C64 106.89(8) . . ?
C62 C63 C64 131.57(9) . . ?
N12 C64 N8 127.71(8) . . ?
N12 C64 C63 122.96(8) . . ?
N8 C64 C63 109.30(8) . . ?
O1 C65 C69 105.91(10) . . ?
O1 C65 C71 88.62(13) . . ?
C69 C65 C71 86.87(12) . . ?
O2 C66 C73 100.98(9) . . ?
O2 C66 C75 108.29(10) . . ?
C73 C66 C75 119.19(10) . . ?
C77 C67 C79 166.92(15) . . ?
C77 C67 O3 106.95(9) . . ?
C79 C67 O3 83.38(9) . . ?
O4 C68 C81 108.27(10) . . ?
O4 C68 C83 113.79(12) . . ?
C81 C68 C83 110.28(11) . . ?
C65 C69 C70 89.09(12) . . ?
C72 C71 C65 112.8(2) . . ?
C74 C73 C66 127.17(16) . . ?
C66 C75 C76 114.76(12) . . ?
C67 C77 C78 117.14(18) . . ?
C67 C79 C80 111.14(14) . . ?
C68 C81 C82 102.21(14) . . ?
C84 C83 C68 102.74(14) . . ?
Cl2' C85 Cl1 131.32(18) . . ?
Cl2' C85 Cl3 60.23(8) . . ?
Cl1 C85 Cl3 111.68(11) . . ?
Cl2' C85 Cl2 40.76(8) . . ?
Cl1 C85 Cl2 114.80(12) . . ?
Cl3 C85 Cl2 100.82(9) . . ?
Cl2' C85 Cl3' 111.37(12) . . ?
Cl1 C85 Cl3' 61.53(8) . . ?
Cl3 C85 Cl3' 55.87(7) . . ?
Cl2 C85 Cl3' 143.79(15) . . ?
Cl2' C85 Cl1' 115.27(13) . . ?
Cl1 C85 Cl1' 34.78(7) . . ?
Cl3 C85 Cl1' 136.68(14) . . ?
Cl2 C85 Cl1' 83.82(8) . . ?
Cl3' C85 Cl1' 95.75(9) . . ?

loop_
_geom_bond_atom_site_label_1
_geom_bond_atom_site_label_2
_geom_bond_distance
_geom_bond_site_symmetry_2
_geom_bond_publ_flag
Eu1 N6 2.4156(7) . ?
Eu1 N8 2.4257(7) . ?
Eu1 N7 2.4272(7) . ?
Eu1 N5 2.4283(7) . ?
Eu1 N2 2.4375(8) . ?
Eu1 N4 2.4407(8) . ?
Eu1 N3 2.4409(8) . ?
Eu1 N1 2.4492(8) . ?
N1 C8 1.3455(13) . ?
N1 C1 1.4083(13) . ?
N2 C16 1.3639(13) . ?
N2 C9 1.4158(13) . ?
N2' C16 1.3102(14) . ?
N2' C17 1.3401(13) . ?
N3' C24 1.3124(13) . ?
N3' C25 1.3294(14) . ?
N3 C24 1.3134(13) . ?
N3 C17 1.4194(13) . ?
N4 C32 1.3530(13) . ?
N4 C25 1.4154(14) . ?
N4' C32 1.3210(14) . ?
N4' C1 1.3257(13) . ?
N5 C40 1.3726(12) . ?
N5 C33 1.3796(12) . ?
N5' C8 1.3035(13) . ?
N5' C9 1.3392(13) . ?
N6 C48 1.3802(12) . ?
N6 C41 1.3859(12) . ?
N7 C56 1.3613(11) . ?
N7 C49 1.3700(11) . ?
N8 C64 1.3672(11) . ?
N8 C57 1.3751(11) . ?
N9 C41 1.3175(13) . ?
N9 C40 1.3227(13) . ?
N10 C48 1.3146(12) . ?
N10 C49 1.3322(12) . ?
N11 C56 1.3268(12) . ?
N11 C57 1.3271(12) . ?
N12 C64 1.3154(12) . ?
N12 C33 1.3207(12) . ?
O1 C3 1.4048(17) . ?
O1 C65 1.4096(15) . ?
O2 C11 1.3772(15) . ?
O2 C66 1.4406(14) . ?
O3 C19 1.4124(14) . ?
O3 C67 1.7585(15) . ?
O4 C27 1.3918(15) . ?
O4 C68 1.4374(15) . ?
C1 C2 1.4665(15) . ?
C2 C7 1.3780(15) . ?
C2 C3 1.4120(17) . ?
C3 C4 1.3743(19) . ?
C4 C5 1.3582(18) . ?
C5 C6 1.3985(18) . ?
C6 C7 1.3737(16) . ?
C7 C8 1.4770(15) . ?
C9 C10 1.4455(16) . ?
C10 C15 1.3532(16) . ?
C10 C11 1.4095(17) . ?
C11 C12 1.4000(18) . ?
C12 C13 1.3836(19) . ?
C13 C14 1.3940(19) . ?
C14 C15 1.3968(16) . ?
C15 C16 1.4808(15) . ?
C17 C18 1.4312(15) . ?
C18 C23 1.3538(15) . ?
C18 C19 1.4196(16) . ?
C19 C20 1.3895(17) . ?
C20 C21 1.3704(17) . ?
C21 C22 1.3845(17) . ?
C22 C23 1.3824(16) . ?
C23 C24 1.4747(15) . ?
C25 C26 1.4532(15) . ?
C26 C31 1.3705(15) . ?
C26 C27 1.4131(17) . ?
C27 C28 1.3753(18) . ?
C28 C29 1.3683(19) . ?
C29 C30 1.3822(19) . ?
C30 C31 1.3841(16) . ?
C31 C32 1.4805(16) . ?
C33 C34 1.4803(14) . ?
C34 C39 1.3815(15) . ?
C34 C35 1.3876(15) . ?
C35 C36 1.3945(19) . ?
C36 C37 1.341(2) . ?
C37 C38 1.3710(18) . ?
C38 C39 1.3651(16) . ?
C39 C40 1.4622(14) . ?
C41 C42 1.4907(14) . ?
C42 C43 1.3767(15) . ?
C42 C47 1.4044(16) . ?
C43 C44 1.3679(18) . ?
C44 C45 1.358(2) . ?
C45 C46 1.4099(16) . ?
C46 C47 1.3913(15) . ?
C47 C48 1.4876(13) . ?
C49 C50 1.4574(13) . ?
C50 C51 1.3731(15) . ?
C50 C55 1.4000(14) . ?
C51 C52 1.3846(17) . ?
C52 C53 1.3442(19) . ?
C53 C54 1.4077(16) . ?
C54 C55 1.3897(15) . ?
C55 C56 1.4573(13) . ?
C57 C58 1.4794(12) . ?
C58 C63 1.3662(14) . ?
C58 C59 1.3827(13) . ?
C59 C60 1.3789(15) . ?
C60 C61 1.3990(17) . ?
C61 C62 1.3740(14) . ?
C62 C63 1.3942(13) . ?
C63 C64 1.4750(12) . ?
C65 C69 1.4891(19) . ?
C65 C71 1.509(2) . ?
C66 C73 1.5032(17) . ?
C66 C75 1.5057(15) . ?
C67 C77 1.4929(19) . ?
C67 C79 1.5003(18) . ?
C68 C81 1.4832(19) . ?
C68 C83 1.5015(17) . ?
C69 C70 1.496(2) . ?
C71 C72 1.498(3) . ?
C71' C72' 1.495(3) . ?
C73 C74 1.495(2) . ?
C75 C76 1.5217(19) . ?
C77 C78 1.502(2) . ?
C77' C78' 1.500(2) . ?
C79 C80 1.516(2) . ?
C81 C82 1.492(2) . ?
C83 C84 1.484(2) . ?
C85 Cl2' 1.642(2) . ?
C85 Cl1 1.6672(19) . ?
C85 Cl3 1.7814(16) . ?
C85 Cl2 1.8255(18) . ?
C85 Cl3' 1.8412(17) . ?
C85 Cl1' 1.8477(16) . ?
